data_7710892
loop_
_publ_author_name
'Koneczny, Marvin'
'Erol, Arife B\"usra'
'Mauduit, Marc'
'Eisen, Moris S.'
'Tamm, Matthias'

_publ_section_title
;
 Titanium complexes with unsymmetrically substituted imidazolin-2-iminato
 ligands.
;
_journal_issue 30
_journal_name_full 'Dalton transactions (Cambridge, England : 2003)'
_journal_page_first 11448
_journal_page_last 11456
_journal_paper_doi 10.1039/d2dt01740g
_journal_volume 51
_journal_year 2022
_chemical_formula_moiety 'C44 H56 Cl2 N6 Ti, C0.50 H1 Cl1'
_chemical_formula_sum 'C44.5 H57 Cl3 N6 Ti'
_chemical_formula_weight 830.21
_space_group_crystal_system monoclinic
_space_group_IT_number 14
_space_group_name_Hall '-P 2yn'
_space_group_name_H-M_alt 'P 1 21/n 1'
_atom_sites_solution_hydrogens geom
_atom_sites_solution_primary iterative
_audit_creation_method SHELXL-2018/3
_audit_update_record
;
2022-05-25 deposited with the CCDC.	2022-07-08 downloaded from the CCDC.
;
_cell_angle_alpha 90
_cell_angle_beta 101.0795(3)
_cell_angle_gamma 90
_cell_formula_units_Z 4
_cell_length_a 13.24640(4)
_cell_length_b 13.47847(4)
_cell_length_c 24.79338(8)
_cell_measurement_reflns_used 70877
_cell_measurement_temperature 100(2)
_cell_measurement_theta_max 77.4860
_cell_measurement_theta_min 3.5490
_cell_volume 4344.13(2)
_computing_cell_refinement 'CrysAlisPro 1.171.40.21a(Rigaku OD, 2018)'
_computing_data_collection 'CrysAlisPro 1.171.40.21a(Rigaku OD, 2018)'
_computing_data_reduction 'CrysAlisPro 1.171.40.21a(Rigaku OD, 2018)'
_computing_publication_material 'OLEX2 v1.2 (O. V. Dolomanov et al., J. Appl. Cryst., 2009, 42, 339-341)'
_computing_structure_refinement 'SHELXL-2018/3 (G. M. Sheldrick, Acta Cryst., 2008, A64, 112-122)'
_computing_structure_solution 'SHELXT-2014/5 (G. M. Sheldrick, Acta Cryst., 2015, A71, 3-8)'
_diffrn_ambient_temperature 100(2)
_diffrn_measured_fraction_theta_full 1.000
_diffrn_measured_fraction_theta_max 0.991
_diffrn_measurement_device_type 'XtaLAB Synergy, Single source at home/near, HyPix'
_diffrn_measurement_method '\w scan'
_diffrn_radiation_type CuK\a
_diffrn_radiation_wavelength 1.54184
_diffrn_reflns_av_R_equivalents 0.0312
_diffrn_reflns_av_unetI/netI 0.0131
_diffrn_reflns_Laue_measured_fraction_full 1.000
_diffrn_reflns_Laue_measured_fraction_max 0.991
_diffrn_reflns_limit_h_max 16
_diffrn_reflns_limit_h_min -16
_diffrn_reflns_limit_k_max 17
_diffrn_reflns_limit_k_min -17
_diffrn_reflns_limit_l_max 28
_diffrn_reflns_limit_l_min -31
_diffrn_reflns_number 94547
_diffrn_reflns_point_group_measured_fraction_full 1.000
_diffrn_reflns_point_group_measured_fraction_max 0.991
_diffrn_reflns_theta_full 67.684
_diffrn_reflns_theta_max 77.822
_diffrn_reflns_theta_min 3.534
_diffrn_source 'micro-focus sealed X-ray tube'
_exptl_absorpt_coefficient_mu 3.655
_exptl_absorpt_correction_T_max 1.000
_exptl_absorpt_correction_T_min 0.531
_exptl_absorpt_correction_type gaussian
_exptl_absorpt_process_details
;
CrysAlisPro 1.171.40.21a (Rigaku Oxford Diffraction, 2018)
Numerical absorption correction based on gaussian integration over
			a multifaceted crystal model
Empirical absorption correction using spherical harmonics,
 implemented in SCALE3 ABSPACK scaling algorithm.
;
_exptl_crystal_colour orange
_exptl_crystal_density_diffrn 1.269
_exptl_crystal_description irregular
_exptl_crystal_F_000 1756
_exptl_crystal_recrystallization_method 'Re-crystallisation from solvent: dichloromethane/n-hexane'
_exptl_crystal_size_max 0.253
_exptl_crystal_size_mid 0.110
_exptl_crystal_size_min 0.098
_refine_diff_density_max 1.180
_refine_diff_density_min -0.885
_refine_diff_density_rms 0.066
_refine_ls_extinction_method none
_refine_ls_goodness_of_fit_ref 1.069
_refine_ls_hydrogen_treatment constr
_refine_ls_matrix_type full
_refine_ls_number_parameters 596
_refine_ls_number_reflns 9180
_refine_ls_number_restraints 6
_refine_ls_restrained_S_all 1.136
_refine_ls_R_factor_all 0.0462
_refine_ls_R_factor_gt 0.0450
_refine_ls_shift/su_max 0.001
_refine_ls_shift/su_mean 0.000
_refine_ls_structure_factor_coef Fsqd
_refine_ls_weighting_details 'w=1/[\s^2^(Fo^2^)+(0.0739P)^2^+3.4716P] where P=(Fo^2^+2Fc^2^)/3'
_refine_ls_weighting_scheme calc
_refine_ls_wR_factor_gt 0.1290
_refine_ls_wR_factor_ref 0.1308
_reflns_Friedel_coverage 0.000
_reflns_number_gt 8887
_reflns_number_total 9180
_reflns_threshold_expression 'I > 2\s(I)'
_cod_data_source_file d2dt01740g2.cif
_cod_data_source_block mk19mk
_cod_original_sg_symbol_H-M 'P 21/n'
_cod_original_formula_sum 'C44.50 H57 Cl3 N6 Ti'
_cod_database_code 7710892
_shelx_shelxl_version_number 2018/3
_shelx_space_group_comment
;
The symmetry employed for this shelxl refinement is uniquely defined
by the following loop, which should always be used as a source of
symmetry information in preference to the above space-group names.
They are only intended as comments.
;
_oxdiff_exptl_absorpt_empirical_full_min 0.869
_oxdiff_exptl_absorpt_empirical_full_max 1.216
_oxdiff_exptl_absorpt_empirical_details
;
Empirical correction (ABSPACK) includes:
- Absorption correction using spherical harmonics
- Frame scaling
;

loop_
_space_group_symop_operation_xyz
'x, y, z'
'-x+1/2, y+1/2, -z+1/2'
'-x, -y, -z'
'x-1/2, -y-1/2, z-1/2'

loop_
_atom_site_label
_atom_site_type_symbol
_atom_site_fract_x
_atom_site_fract_y
_atom_site_fract_z
_atom_site_U_iso_or_equiv
_atom_site_adp_type
_atom_site_occupancy
_atom_site_site_symmetry_order
_atom_site_calc_flag
_atom_site_refinement_flags_posn
_atom_site_refinement_flags_adp
_atom_site_refinement_flags_occupancy
_atom_site_disorder_assembly
_atom_site_disorder_group
Ti1 Ti 0.50626(2) 0.35709(2) 0.28503(2) 0.01945(10) Uani 1 1 d . . . . .
Cl1 Cl 0.50529(3) 0.47438(3) 0.35197(2) 0.02646(11) Uani 1 1 d . . . . .
Cl2 Cl 0.49359(3) 0.43454(3) 0.20061(2) 0.02759(11) Uani 1 1 d . . . . .
N1 N 0.62554(11) 0.29003(12) 0.29861(6) 0.0238(3) Uani 1 1 d . . . . .
N2 N 0.72647(11) 0.19537(12) 0.37040(6) 0.0232(3) Uani 1 1 d . . . . .
N3 N 0.77751(11) 0.19600(11) 0.29122(6) 0.0209(3) Uani 1 1 d . . . . .
N4 N 0.39582(12) 0.28030(12) 0.28359(6) 0.0247(3) Uani 1 1 d . . . . .
N5 N 0.29754(13) 0.16270(15) 0.22469(7) 0.0326(4) Uani 1 1 d . . . . .
N6 N 0.24547(12) 0.19379(12) 0.30154(6) 0.0252(3) Uani 1 1 d . . . . .
C1 C 0.70283(13) 0.23188(13) 0.31762(7) 0.0208(3) Uani 1 1 d . . . . .
C2 C 0.81386(14) 0.13622(14) 0.37612(8) 0.0263(4) Uani 1 1 d . . . . .
H2 H 0.845845 0.102012 0.408407 0.032 Uiso 1 1 calc R U . . .
C3 C 0.84478(14) 0.13637(14) 0.32749(8) 0.0244(4) Uani 1 1 d . . . . .
H3 H 0.902496 0.101791 0.319318 0.029 Uiso 1 1 calc R U . . .
C4 C 0.68283(14) 0.23338(15) 0.41496(7) 0.0256(4) Uani 1 1 d . . . . .
C5 C 0.70937(15) 0.32935(17) 0.43352(8) 0.0310(4) Uani 1 1 d . . . . .
C6 C 0.66792(17) 0.36472(19) 0.47719(9) 0.0395(5) Uani 1 1 d . . . . .
H6 H 0.684262 0.430211 0.490142 0.047 Uiso 1 1 calc R U . . .
C7 C 0.60348(17) 0.3075(2) 0.50248(9) 0.0428(6) Uani 1 1 d . . . . .
C8 C 0.57978(16) 0.2118(2) 0.48320(9) 0.0385(5) Uani 1 1 d . . . . .
H8 H 0.536584 0.171687 0.500664 0.046 Uiso 1 1 calc R U . . .
C9 C 0.61790(15) 0.17320(17) 0.43882(8) 0.0305(4) Uani 1 1 d . . . . .
C10 C 0.77922(17) 0.39316(17) 0.40662(10) 0.0374(5) Uani 1 1 d . . . . .
H10A H 0.838014 0.353652 0.400387 0.056 Uiso 1 1 calc R U . . .
H10B H 0.803901 0.449358 0.430639 0.056 Uiso 1 1 calc R U . . .
H10C H 0.741088 0.417911 0.371375 0.056 Uiso 1 1 calc R U . . .
C11 C 0.5590(2) 0.3501(3) 0.54941(11) 0.0621(9) Uani 1 1 d . . . . .
H11A H 0.514151 0.406265 0.536070 0.093 Uiso 1 1 calc R U . . .
H11B H 0.615014 0.372612 0.578595 0.093 Uiso 1 1 calc R U . . .
H11C H 0.518997 0.298832 0.563932 0.093 Uiso 1 1 calc R U . . .
C12 C 0.58813(19) 0.07082(18) 0.41686(10) 0.0408(5) Uani 1 1 d . . . . .
H12A H 0.556479 0.075255 0.377815 0.061 Uiso 1 1 calc R U . . .
H12B H 0.538934 0.041743 0.437249 0.061 Uiso 1 1 calc R U . . .
H12C H 0.649623 0.028910 0.421237 0.061 Uiso 1 1 calc R U . . .
C13 C 0.79444(13) 0.23153(13) 0.23660(7) 0.0207(3) Uani 1 1 d . . . . .
C14 C 0.80771(15) 0.34477(14) 0.23858(8) 0.0267(4) Uani 1 1 d . . . . .
H14A H 0.866903 0.362842 0.267776 0.032 Uiso 1 1 calc R U . . .
H14B H 0.745252 0.376249 0.247305 0.032 Uiso 1 1 calc R U . . .
C15 C 0.82598(15) 0.38258(15) 0.18265(9) 0.0297(4) Uani 1 1 d . . . . .
H15 H 0.833755 0.456390 0.183856 0.036 Uiso 1 1 calc R U . . .
C16 C 0.92446(15) 0.33484(16) 0.17016(9) 0.0303(4) Uani 1 1 d . . . . .
H16A H 0.937237 0.359199 0.134406 0.036 Uiso 1 1 calc R U . . .
H16B H 0.984085 0.353327 0.199003 0.036 Uiso 1 1 calc R U . . .
C17 C 0.91191(14) 0.22222(14) 0.16831(8) 0.0252(4) Uani 1 1 d . . . . .
H17 H 0.975978 0.191095 0.160331 0.030 Uiso 1 1 calc R U . . .
C18 C 0.89271(13) 0.18435(14) 0.22402(7) 0.0231(4) Uani 1 1 d . . . . .
H18A H 0.885517 0.111230 0.222928 0.028 Uiso 1 1 calc R U . . .
H18B H 0.951972 0.201591 0.253364 0.028 Uiso 1 1 calc R U . . .
C19 C 0.70339(14) 0.20244(15) 0.19137(7) 0.0246(4) Uani 1 1 d . . . . .
H19A H 0.639165 0.231552 0.199263 0.030 Uiso 1 1 calc R U . . .
H19B H 0.695719 0.129370 0.190105 0.030 Uiso 1 1 calc R U . . .
C20 C 0.73402(16) 0.35395(16) 0.13796(9) 0.0326(4) Uani 1 1 d . . . . .
H20A H 0.744425 0.379161 0.101925 0.039 Uiso 1 1 calc R U . . .
H20B H 0.670553 0.384336 0.146077 0.039 Uiso 1 1 calc R U . . .
C21 C 0.72255(14) 0.24090(16) 0.13562(8) 0.0281(4) Uani 1 1 d . . . . .
H21 H 0.662833 0.222683 0.106071 0.034 Uiso 1 1 calc R U . . .
C22 C 0.82045(15) 0.19374(16) 0.12304(8) 0.0278(4) Uani 1 1 d . . . . .
H22A H 0.832397 0.217361 0.086984 0.033 Uiso 1 1 calc R U . . .
H22B H 0.812890 0.120674 0.121332 0.033 Uiso 1 1 calc R U . . .
C23 C 0.31979(13) 0.21783(14) 0.27183(7) 0.0234(4) Uani 1 1 d . . . . .
C24 C 0.21079(17) 0.1052(2) 0.22510(10) 0.0414(5) Uani 1 1 d . . . . .
H24 H 0.179269 0.061029 0.197007 0.050 Uiso 1 1 calc R U . . .
C25 C 0.17978(16) 0.12357(17) 0.27237(9) 0.0346(5) Uani 1 1 d . . . . .
H25 H 0.122639 0.093728 0.284030 0.042 Uiso 1 1 calc R U . . .
C35 C 0.23341(13) 0.24079(15) 0.35409(7) 0.0239(4) Uani 1 1 d . . . . .
C36 C 0.22933(17) 0.35407(15) 0.34768(9) 0.0317(4) Uani 1 1 d . . . . .
H36A H 0.170853 0.372836 0.318213 0.038 Uiso 1 1 calc R U . . .
H36B H 0.293513 0.378088 0.337199 0.038 Uiso 1 1 calc R U . . .
C37 C 0.21652(19) 0.40230(18) 0.40218(10) 0.0415(5) Uani 1 1 d . . . . .
H37 H 0.214996 0.476128 0.398087 0.050 Uiso 1 1 calc R U . . .
C38 C 0.11466(19) 0.3664(2) 0.41683(11) 0.0441(6) Uani 1 1 d . . . . .
H38A H 0.104689 0.397737 0.451535 0.053 Uiso 1 1 calc R U . . .
H38B H 0.056278 0.385479 0.387398 0.053 Uiso 1 1 calc R U . . .
C39 C 0.11818(16) 0.25356(19) 0.42331(8) 0.0355(5) Uani 1 1 d . . . . .
H39 H 0.052297 0.229907 0.432917 0.043 Uiso 1 1 calc R U . . .
C40 C 0.13255(15) 0.20502(17) 0.36959(8) 0.0318(4) Uani 1 1 d . . . . .
H40A H 0.073888 0.222272 0.339900 0.038 Uiso 1 1 calc R U . . .
H40B H 0.134232 0.131982 0.373881 0.038 Uiso 1 1 calc R U . . .
C41 C 0.32323(15) 0.21194(17) 0.40011(8) 0.0303(4) Uani 1 1 d . . . . .
H41A H 0.388912 0.234288 0.390706 0.036 Uiso 1 1 calc R U . . .
H41B H 0.325890 0.138905 0.404419 0.036 Uiso 1 1 calc R U . . .
C42 C 0.30664(19) 0.3724(2) 0.44748(10) 0.0458(6) Uani 1 1 d . . . . .
H42A H 0.372023 0.395205 0.437903 0.055 Uiso 1 1 calc R U . . .
H42B H 0.299436 0.404182 0.482536 0.055 Uiso 1 1 calc R U . . .
C43 C 0.20773(17) 0.2252(2) 0.46919(9) 0.0424(6) Uani 1 1 d . . . . .
H43A H 0.209566 0.152352 0.474240 0.051 Uiso 1 1 calc R U . . .
H43B H 0.198718 0.256323 0.504130 0.051 Uiso 1 1 calc R U . . .
C44 C 0.30856(16) 0.2607(2) 0.45410(8) 0.0396(5) Uani 1 1 d . . . . .
H44 H 0.367234 0.241777 0.484100 0.048 Uiso 1 1 calc R U . . .
C26 C 0.3480(11) 0.1601(6) 0.1813(5) 0.0270(17) Uani 0.594(9) 1 d . . P A 1
C27 C 0.3065(5) 0.2198(5) 0.1366(3) 0.0318(12) Uani 0.594(9) 1 d . . P A 1
C28 C 0.3479(3) 0.2137(5) 0.08928(16) 0.0388(12) Uani 0.594(9) 1 d . . P A 1
H28 H 0.318324 0.251813 0.057990 0.047 Uiso 0.594(9) 1 calc R U P A 1
C29 C 0.4311(4) 0.1533(6) 0.0868(2) 0.0369(12) Uani 0.594(9) 1 d . . P A 1
C30 C 0.4758(4) 0.0998(5) 0.1329(2) 0.0336(11) Uani 0.594(9) 1 d . . P A 1
H30 H 0.535035 0.060649 0.131828 0.040 Uiso 0.594(9) 1 calc R U P A 1
C31 C 0.4356(5) 0.1022(6) 0.1807(3) 0.0249(13) Uani 0.594(9) 1 d . . P A 1
C32 C 0.2208(6) 0.2906(6) 0.1403(3) 0.0494(16) Uani 0.594(9) 1 d . . P A 1
H32A H 0.164916 0.255044 0.152666 0.074 Uiso 0.594(9) 1 calc R U P A 1
H32B H 0.195081 0.319737 0.104001 0.074 Uiso 0.594(9) 1 calc R U P A 1
H32C H 0.246409 0.343468 0.166504 0.074 Uiso 0.594(9) 1 calc R U P A 1
C33 C 0.4728(4) 0.1455(6) 0.0341(2) 0.0581(19) Uani 0.594(9) 1 d . . P A 1
H33A H 0.510965 0.205977 0.029062 0.087 Uiso 0.594(9) 1 calc R U P A 1
H33B H 0.415454 0.137389 0.002878 0.087 Uiso 0.594(9) 1 calc R U P A 1
H33C H 0.518716 0.088054 0.036188 0.087 Uiso 0.594(9) 1 calc R U P A 1
C34 C 0.4843(7) 0.0461(7) 0.2313(3) 0.0396(16) Uani 0.594(9) 1 d . . P A 1
H34A H 0.517251 0.092886 0.259489 0.059 Uiso 0.594(9) 1 calc R U P A 1
H34B H 0.536150 0.000372 0.222203 0.059 Uiso 0.594(9) 1 calc R U P A 1
H34C H 0.431475 0.008328 0.245153 0.059 Uiso 0.594(9) 1 calc R U P A 1
C26A C 0.3448(14) 0.1898(10) 0.1742(7) 0.023(2) Uani 0.406(9) 1 d . . P A 2
C27A C 0.3006(6) 0.2640(8) 0.1381(3) 0.0278(16) Uani 0.406(9) 1 d . . P A 2
C28A C 0.3430(4) 0.2761(8) 0.0904(2) 0.0363(18) Uani 0.406(9) 1 d . . P A 2
H28A H 0.317016 0.326480 0.064703 0.044 Uiso 0.406(9) 1 calc R U P A 2
C29A C 0.4224(4) 0.2152(8) 0.0806(2) 0.0352(19) Uani 0.406(9) 1 d . . P A 2
C30A C 0.4635(5) 0.1445(8) 0.1191(4) 0.0304(16) Uani 0.406(9) 1 d . . P A 2
H30A H 0.518466 0.103778 0.112622 0.037 Uiso 0.406(9) 1 calc R U P A 2
C31A C 0.4253(9) 0.1323(8) 0.1675(5) 0.0266(18) Uani 0.406(9) 1 d . . P A 2
C32A C 0.2199(6) 0.3331(8) 0.1500(4) 0.0383(18) Uani 0.406(9) 1 d . . P A 2
H32D H 0.163687 0.294865 0.160399 0.057 Uiso 0.406(9) 1 calc R U P A 2
H32E H 0.193266 0.372651 0.117202 0.057 Uiso 0.406(9) 1 calc R U P A 2
H32F H 0.249689 0.377341 0.180307 0.057 Uiso 0.406(9) 1 calc R U P A 2
C33A C 0.4646(4) 0.2283(9) 0.0282(2) 0.054(3) Uani 0.406(9) 1 d . . P A 2
H33D H 0.407670 0.240928 -0.002674 0.081 Uiso 0.406(9) 1 calc R U P A 2
H33E H 0.500874 0.167800 0.020957 0.081 Uiso 0.406(9) 1 calc R U P A 2
H33F H 0.512350 0.284489 0.032428 0.081 Uiso 0.406(9) 1 calc R U P A 2
C34A C 0.4732(8) 0.0595(9) 0.2105(5) 0.037(3) Uani 0.406(9) 1 d . . P A 2
H34D H 0.507125 0.095289 0.243409 0.055 Uiso 0.406(9) 1 calc R U P A 2
H34E H 0.524118 0.019353 0.196340 0.055 Uiso 0.406(9) 1 calc R U P A 2
H34F H 0.419777 0.016051 0.219835 0.055 Uiso 0.406(9) 1 calc R U P A 2
Cl3 Cl 0.52857(18) 0.4644(2) 0.00790(10) 0.1076(8) Uani 0.5 1 d . U P B -1
Cl4 Cl 0.31509(14) 0.45455(13) 0.02304(8) 0.0720(4) Uani 0.5 1 d . . P B -1
C99 C 0.4430(6) 0.4627(5) 0.0569(2) 0.0661(18) Uani 0.5 1 d . . P B -1
H99A H 0.459938 0.405309 0.081899 0.079 Uiso 0.5 1 calc R U P B -1
H99B H 0.452871 0.523970 0.079333 0.079 Uiso 0.5 1 calc R U P B -1

loop_
_atom_site_aniso_label
_atom_site_aniso_U_11
_atom_site_aniso_U_22
_atom_site_aniso_U_33
_atom_site_aniso_U_23
_atom_site_aniso_U_13
_atom_site_aniso_U_12
Ti1 0.01570(16) 0.02274(17) 0.02153(17) -0.00175(11) 0.00764(12) 0.00028(10)
Cl1 0.0260(2) 0.0260(2) 0.0287(2) -0.00643(16) 0.00849(16) 0.00081(15)
Cl2 0.0282(2) 0.0307(2) 0.0264(2) 0.00354(16) 0.01154(16) 0.00342(16)
N1 0.0202(7) 0.0292(8) 0.0236(7) -0.0018(6) 0.0085(6) 0.0019(6)
N2 0.0217(7) 0.0296(8) 0.0194(7) -0.0021(6) 0.0066(6) 0.0034(6)
N3 0.0189(7) 0.0255(7) 0.0196(7) -0.0006(6) 0.0068(5) 0.0025(6)
N4 0.0209(7) 0.0334(8) 0.0215(7) -0.0039(6) 0.0083(6) -0.0035(6)
N5 0.0233(8) 0.0500(10) 0.0265(8) -0.0152(8) 0.0097(6) -0.0121(7)
N6 0.0206(7) 0.0346(8) 0.0214(7) -0.0036(6) 0.0066(6) -0.0070(6)
C1 0.0187(8) 0.0243(8) 0.0204(8) -0.0034(6) 0.0065(6) -0.0010(6)
C2 0.0238(9) 0.0323(10) 0.0233(9) 0.0005(7) 0.0059(7) 0.0053(7)
C3 0.0205(8) 0.0293(9) 0.0239(9) 0.0009(7) 0.0057(7) 0.0053(7)
C4 0.0213(8) 0.0369(10) 0.0192(8) -0.0063(7) 0.0056(7) 0.0031(7)
C5 0.0238(9) 0.0398(11) 0.0287(10) -0.0095(8) 0.0031(7) 0.0008(8)
C6 0.0314(11) 0.0515(13) 0.0345(11) -0.0234(10) 0.0036(9) 0.0010(9)
C7 0.0274(10) 0.0732(17) 0.0281(10) -0.0237(11) 0.0061(8) 0.0030(10)
C8 0.0275(10) 0.0645(15) 0.0257(10) -0.0109(10) 0.0106(8) -0.0045(10)
C9 0.0248(9) 0.0439(11) 0.0241(9) -0.0067(8) 0.0075(7) -0.0027(8)
C10 0.0335(11) 0.0355(11) 0.0425(12) -0.0099(9) 0.0053(9) -0.0060(9)
C11 0.0375(13) 0.112(3) 0.0379(13) -0.0403(15) 0.0112(11) 0.0016(14)
C12 0.0418(12) 0.0453(13) 0.0404(12) -0.0087(10) 0.0207(10) -0.0110(10)
C13 0.0190(8) 0.0254(8) 0.0191(8) 0.0006(6) 0.0076(6) 0.0019(6)
C14 0.0258(9) 0.0250(9) 0.0320(10) -0.0009(7) 0.0127(7) 0.0004(7)
C15 0.0309(10) 0.0268(9) 0.0356(10) 0.0050(8) 0.0168(8) 0.0018(8)
C16 0.0258(9) 0.0351(10) 0.0331(10) 0.0035(8) 0.0136(8) -0.0008(8)
C17 0.0215(8) 0.0328(10) 0.0238(9) 0.0024(7) 0.0104(7) 0.0043(7)
C18 0.0191(8) 0.0300(9) 0.0216(8) 0.0006(7) 0.0074(6) 0.0044(7)
C19 0.0196(8) 0.0327(9) 0.0220(8) 0.0006(7) 0.0052(7) -0.0003(7)
C20 0.0292(10) 0.0389(11) 0.0330(10) 0.0119(8) 0.0139(8) 0.0109(8)
C21 0.0216(9) 0.0420(11) 0.0210(8) 0.0033(8) 0.0052(7) 0.0023(8)
C22 0.0267(9) 0.0375(10) 0.0209(8) 0.0004(7) 0.0089(7) 0.0032(8)
C23 0.0190(8) 0.0324(9) 0.0196(8) -0.0031(7) 0.0061(6) -0.0027(7)
C24 0.0287(10) 0.0557(14) 0.0417(12) -0.0221(11) 0.0120(9) -0.0169(10)
C25 0.0249(9) 0.0434(12) 0.0376(11) -0.0103(9) 0.0108(8) -0.0138(8)
C35 0.0187(8) 0.0338(10) 0.0208(8) -0.0007(7) 0.0079(6) -0.0038(7)
C36 0.0309(10) 0.0344(11) 0.0346(11) 0.0023(8) 0.0184(8) 0.0044(8)
C37 0.0456(13) 0.0387(12) 0.0488(13) -0.0083(10) 0.0302(11) -0.0014(10)
C38 0.0362(12) 0.0606(15) 0.0424(13) -0.0051(11) 0.0246(10) 0.0047(10)
C39 0.0248(9) 0.0593(14) 0.0255(9) -0.0019(9) 0.0128(8) -0.0081(9)
C40 0.0229(9) 0.0497(12) 0.0247(9) -0.0014(8) 0.0095(7) -0.0094(8)
C41 0.0224(9) 0.0460(12) 0.0229(9) 0.0012(8) 0.0052(7) 0.0001(8)
C42 0.0392(12) 0.0645(16) 0.0395(12) -0.0239(11) 0.0223(10) -0.0186(11)
C43 0.0337(11) 0.0726(17) 0.0232(10) 0.0011(10) 0.0109(8) -0.0080(11)
C44 0.0256(10) 0.0712(16) 0.0224(9) -0.0062(10) 0.0052(8) -0.0058(10)
C26 0.026(2) 0.036(4) 0.020(3) -0.002(3) 0.007(2) -0.009(3)
C27 0.024(2) 0.045(3) 0.025(2) -0.006(3) 0.0028(15) 0.002(3)
C28 0.037(2) 0.057(4) 0.0207(17) -0.0025(19) 0.0019(14) -0.007(2)
C29 0.031(2) 0.056(4) 0.026(3) -0.013(2) 0.0109(19) -0.015(2)
C30 0.0220(19) 0.044(3) 0.035(3) -0.014(2) 0.0074(17) -0.004(2)
C31 0.022(2) 0.027(3) 0.026(4) -0.003(2) 0.005(3) -0.002(3)
C32 0.045(3) 0.065(4) 0.036(3) -0.003(3) 0.001(2) 0.016(3)
C33 0.045(3) 0.103(5) 0.031(2) -0.021(3) 0.0185(19) -0.026(3)
C34 0.042(3) 0.036(3) 0.039(4) -0.002(3) 0.002(3) 0.0060(19)
C26A 0.020(4) 0.037(6) 0.015(5) -0.006(5) 0.012(3) -0.015(5)
C27A 0.019(3) 0.044(4) 0.020(3) -0.002(3) 0.0032(19) 0.001(4)
C28A 0.022(2) 0.066(6) 0.020(2) 0.003(3) 0.0024(18) -0.004(3)
C29A 0.019(3) 0.070(6) 0.017(2) -0.007(3) 0.0044(18) -0.007(3)
C30A 0.017(3) 0.049(5) 0.026(4) -0.008(4) 0.007(3) 0.000(3)
C31A 0.026(3) 0.029(5) 0.024(5) 0.000(3) 0.002(3) -0.007(4)
C32A 0.023(3) 0.058(5) 0.034(4) -0.001(4) 0.008(2) 0.009(4)
C33A 0.025(3) 0.119(9) 0.021(3) 0.005(3) 0.011(2) -0.001(3)
C34A 0.030(4) 0.041(5) 0.042(7) -0.005(6) 0.013(5) -0.006(4)
Cl3 0.0956(13) 0.1375(16) 0.0930(12) -0.0592(12) 0.0264(10) 0.0019(11)
Cl4 0.0744(10) 0.0644(9) 0.0758(10) 0.0000(8) 0.0109(8) 0.0063(8)
C99 0.115(6) 0.054(3) 0.036(3) -0.007(2) 0.032(3) 0.003(3)

loop_
_atom_type_symbol
_atom_type_description
_atom_type_scat_dispersion_real
_atom_type_scat_dispersion_imag
_atom_type_scat_source
C C 0.0181 0.0091 'International Tables Vol C Tables 4.2.6.8 and 6.1.1.4'
H H 0.0000 0.0000 'International Tables Vol C Tables 4.2.6.8 and 6.1.1.4'
Cl Cl 0.3639 0.7018 'International Tables Vol C Tables 4.2.6.8 and 6.1.1.4'
N N 0.0311 0.0180 'International Tables Vol C Tables 4.2.6.8 and 6.1.1.4'
Ti Ti 0.2191 1.8069 'International Tables Vol C Tables 4.2.6.8 and 6.1.1.4'

loop_
_exptl_crystal_face_index_h
_exptl_crystal_face_index_k
_exptl_crystal_face_index_l
_exptl_crystal_face_perp_dist
1 -1 -16 0.1082
-7 1 -7 0.0446
5 -5 -10 0.1036
2 -8 -4 0.0663
-4 -7 7 0.0665
-5 -6 -5 0.0528
-7 -4 0 0.0695
-5 4 13 0.1319
-6 5 -5 0.0375
3 -4 11 0.0492
7 -5 -1 0.0602
-3 7 -5 0.0431
-6 6 6 0.1011
5 7 0 0.0411
7 5 1 0.0301

loop_
_geom_angle_atom_site_label_1
_geom_angle_atom_site_label_2
_geom_angle_atom_site_label_3
_geom_angle
_geom_angle_site_symmetry_1
_geom_angle_site_symmetry_3
_geom_angle_publ_flag
N4 Ti1 N1 113.57(8) . . ?
N4 Ti1 Cl1 107.18(5) . . ?
N1 Ti1 Cl1 109.78(5) . . ?
N4 Ti1 Cl2 109.03(5) . . ?
N1 Ti1 Cl2 107.74(5) . . ?
Cl1 Ti1 Cl2 109.49(2) . . ?
C1 N1 Ti1 166.51(14) . . ?
C1 N2 C2 109.57(15) . . ?
C1 N2 C4 123.50(15) . . ?
C2 N2 C4 125.19(15) . . ?
C1 N3 C3 108.97(15) . . ?
C1 N3 C13 124.48(15) . . ?
C3 N3 C13 125.56(14) . . ?
C23 N4 Ti1 166.94(14) . . ?
C23 N5 C26 128.8(5) . . ?
C23 N5 C24 109.86(16) . . ?
C26 N5 C24 121.3(5) . . ?
C23 N5 C26A 120.5(6) . . ?
C24 N5 C26A 127.0(7) . . ?
C23 N6 C25 108.78(16) . . ?
C23 N6 C35 125.30(15) . . ?
C25 N6 C35 125.78(15) . . ?
N1 C1 N3 128.78(16) . . ?
N1 C1 N2 125.31(16) . . ?
N3 C1 N2 105.89(15) . . ?
C3 C2 N2 107.36(16) . . ?
C3 C2 H2 126.3 . . ?
N2 C2 H2 126.3 . . ?
C2 C3 N3 108.19(16) . . ?
C2 C3 H3 125.9 . . ?
N3 C3 H3 125.9 . . ?
C9 C4 C5 122.44(18) . . ?
C9 C4 N2 119.43(18) . . ?
C5 C4 N2 118.12(17) . . ?
C6 C5 C4 117.6(2) . . ?
C6 C5 C10 121.1(2) . . ?
C4 C5 C10 121.31(18) . . ?
C7 C6 C5 122.1(2) . . ?
C7 C6 H6 118.9 . . ?
C5 C6 H6 118.9 . . ?
C6 C7 C8 118.57(19) . . ?
C6 C7 C11 120.1(2) . . ?
C8 C7 C11 121.3(2) . . ?
C7 C8 C9 121.6(2) . . ?
C7 C8 H8 119.2 . . ?
C9 C8 H8 119.2 . . ?
C4 C9 C8 117.6(2) . . ?
C4 C9 C12 121.27(18) . . ?
C8 C9 C12 121.1(2) . . ?
C5 C10 H10A 109.5 . . ?
C5 C10 H10B 109.5 . . ?
H10A C10 H10B 109.5 . . ?
C5 C10 H10C 109.5 . . ?
H10A C10 H10C 109.5 . . ?
H10B C10 H10C 109.5 . . ?
C7 C11 H11A 109.5 . . ?
C7 C11 H11B 109.5 . . ?
H11A C11 H11B 109.5 . . ?
C7 C11 H11C 109.5 . . ?
H11A C11 H11C 109.5 . . ?
H11B C11 H11C 109.5 . . ?
C9 C12 H12A 109.5 . . ?
C9 C12 H12B 109.5 . . ?
H12A C12 H12B 109.5 . . ?
C9 C12 H12C 109.5 . . ?
H12A C12 H12C 109.5 . . ?
H12B C12 H12C 109.5 . . ?
N3 C13 C19 110.33(14) . . ?
N3 C13 C18 109.43(14) . . ?
C19 C13 C18 108.94(14) . . ?
N3 C13 C14 109.01(14) . . ?
C19 C13 C14 110.30(15) . . ?
C18 C13 C14 108.79(15) . . ?
C13 C14 C15 109.69(16) . . ?
C13 C14 H14A 109.7 . . ?
C15 C14 H14A 109.7 . . ?
C13 C14 H14B 109.7 . . ?
C15 C14 H14B 109.7 . . ?
H14A C14 H14B 108.2 . . ?
C20 C15 C16 109.67(17) . . ?
C20 C15 C14 109.12(16) . . ?
C16 C15 C14 109.21(16) . . ?
C20 C15 H15 109.6 . . ?
C16 C15 H15 109.6 . . ?
C14 C15 H15 109.6 . . ?
C17 C16 C15 109.28(16) . . ?
C17 C16 H16A 109.8 . . ?
C15 C16 H16A 109.8 . . ?
C17 C16 H16B 109.8 . . ?
C15 C16 H16B 109.8 . . ?
H16A C16 H16B 108.3 . . ?
C16 C17 C22 109.69(16) . . ?
C16 C17 C18 109.79(16) . . ?
C22 C17 C18 109.29(15) . . ?
C16 C17 H17 109.4 . . ?
C22 C17 H17 109.4 . . ?
C18 C17 H17 109.4 . . ?
C13 C18 C17 109.76(14) . . ?
C13 C18 H18A 109.7 . . ?
C17 C18 H18A 109.7 . . ?
C13 C18 H18B 109.7 . . ?
C17 C18 H18B 109.7 . . ?
H18A C18 H18B 108.2 . . ?
C13 C19 C21 109.15(15) . . ?
C13 C19 H19A 109.8 . . ?
C21 C19 H19A 109.8 . . ?
C13 C19 H19B 109.8 . . ?
C21 C19 H19B 109.8 . . ?
H19A C19 H19B 108.3 . . ?
C15 C20 C21 109.74(16) . . ?
C15 C20 H20A 109.7 . . ?
C21 C20 H20A 109.7 . . ?
C15 C20 H20B 109.7 . . ?
C21 C20 H20B 109.7 . . ?
H20A C20 H20B 108.2 . . ?
C22 C21 C20 109.84(16) . . ?
C22 C21 C19 109.58(15) . . ?
C20 C21 C19 109.43(16) . . ?
C22 C21 H21 109.3 . . ?
C20 C21 H21 109.3 . . ?
C19 C21 H21 109.3 . . ?
C21 C22 C17 109.17(15) . . ?
C21 C22 H22A 109.8 . . ?
C17 C22 H22A 109.8 . . ?
C21 C22 H22B 109.8 . . ?
C17 C22 H22B 109.8 . . ?
H22A C22 H22B 108.3 . . ?
N4 C23 N5 124.95(17) . . ?
N4 C23 N6 129.35(17) . . ?
N5 C23 N6 105.69(15) . . ?
C25 C24 N5 107.30(18) . . ?
C25 C24 H24 126.3 . . ?
N5 C24 H24 126.3 . . ?
C24 C25 N6 108.35(18) . . ?
C24 C25 H25 125.8 . . ?
N6 C25 H25 125.8 . . ?
N6 C35 C41 110.25(15) . . ?
N6 C35 C36 109.95(15) . . ?
C41 C35 C36 109.66(17) . . ?
N6 C35 C40 109.33(15) . . ?
C41 C35 C40 108.78(15) . . ?
C36 C35 C40 108.84(16) . . ?
C35 C36 C37 109.70(17) . . ?
C35 C36 H36A 109.7 . . ?
C37 C36 H36A 109.7 . . ?
C35 C36 H36B 109.7 . . ?
C37 C36 H36B 109.7 . . ?
H36A C36 H36B 108.2 . . ?
C42 C37 C36 109.38(18) . . ?
C42 C37 C38 109.8(2) . . ?
C36 C37 C38 108.9(2) . . ?
C42 C37 H37 109.6 . . ?
C36 C37 H37 109.6 . . ?
C38 C37 H37 109.6 . . ?
C39 C38 C37 109.08(19) . . ?
C39 C38 H38A 109.9 . . ?
C37 C38 H38A 109.9 . . ?
C39 C38 H38B 109.9 . . ?
C37 C38 H38B 109.9 . . ?
H38A C38 H38B 108.3 . . ?
C43 C39 C40 109.48(19) . . ?
C43 C39 C38 109.3(2) . . ?
C40 C39 C38 109.91(18) . . ?
C43 C39 H39 109.4 . . ?
C40 C39 H39 109.4 . . ?
C38 C39 H39 109.4 . . ?
C39 C40 C35 110.09(16) . . ?
C39 C40 H40A 109.6 . . ?
C35 C40 H40A 109.6 . . ?
C39 C40 H40B 109.6 . . ?
C35 C40 H40B 109.6 . . ?
H40A C40 H40B 108.2 . . ?
C35 C41 C44 109.28(17) . . ?
C35 C41 H41A 109.8 . . ?
C44 C41 H41A 109.8 . . ?
C35 C41 H41B 109.8 . . ?
C44 C41 H41B 109.8 . . ?
H41A C41 H41B 108.3 . . ?
C44 C42 C37 109.67(19) . . ?
C44 C42 H42A 109.7 . . ?
C37 C42 H42A 109.7 . . ?
C44 C42 H42B 109.7 . . ?
C37 C42 H42B 109.7 . . ?
H42A C42 H42B 108.2 . . ?
C39 C43 C44 109.24(18) . . ?
C39 C43 H43A 109.8 . . ?
C44 C43 H43A 109.8 . . ?
C39 C43 H43B 109.8 . . ?
C44 C43 H43B 109.8 . . ?
H43A C43 H43B 108.3 . . ?
C42 C44 C43 109.9(2) . . ?
C42 C44 C41 109.45(19) . . ?
C43 C44 C41 109.98(19) . . ?
C42 C44 H44 109.2 . . ?
C43 C44 H44 109.2 . . ?
C41 C44 H44 109.2 . . ?
N5 C26 C27 115.6(10) . . ?
N5 C26 C31 123.5(8) . . ?
C27 C26 C31 121.0(10) . . ?
C28 C27 C26 118.6(8) . . ?
C28 C27 C32 121.0(6) . . ?
C26 C27 C32 120.5(8) . . ?
C29 C28 C27 121.3(5) . . ?
C29 C28 H28 119.4 . . ?
C27 C28 H28 119.4 . . ?
C28 C29 C30 119.3(4) . . ?
C28 C29 C33 120.3(6) . . ?
C30 C29 C33 120.4(5) . . ?
C29 C30 C31 121.2(5) . . ?
C29 C30 H30 119.4 . . ?
C31 C30 H30 119.4 . . ?
C30 C31 C26 118.4(7) . . ?
C30 C31 C34 121.8(6) . . ?
C26 C31 C34 119.8(8) . . ?
C27 C32 H32A 109.5 . . ?
C27 C32 H32B 109.5 . . ?
H32A C32 H32B 109.5 . . ?
C27 C32 H32C 109.5 . . ?
H32A C32 H32C 109.5 . . ?
H32B C32 H32C 109.5 . . ?
C29 C33 H33A 109.5 . . ?
C29 C33 H33B 109.5 . . ?
H33A C33 H33B 109.5 . . ?
C29 C33 H33C 109.5 . . ?
H33A C33 H33C 109.5 . . ?
H33B C33 H33C 109.5 . . ?
C31 C34 H34A 109.5 . . ?
C31 C34 H34B 109.5 . . ?
H34A C34 H34B 109.5 . . ?
C31 C34 H34C 109.5 . . ?
H34A C34 H34C 109.5 . . ?
H34B C34 H34C 109.5 . . ?
C31A C26A C27A 125.1(12) . . ?
C31A C26A N5 114.5(9) . . ?
C27A C26A N5 120.2(12) . . ?
C26A C27A C28A 115.7(9) . . ?
C26A C27A C32A 123.4(10) . . ?
C28A C27A C32A 120.7(7) . . ?
C29A C28A C27A 121.0(7) . . ?
C29A C28A H28A 119.5 . . ?
C27A C28A H28A 119.5 . . ?
C30A C29A C28A 119.6(5) . . ?
C30A C29A C33A 120.6(7) . . ?
C28A C29A C33A 119.7(7) . . ?
C29A C30A C31A 120.9(7) . . ?
C29A C30A H30A 119.5 . . ?
C31A C30A H30A 119.5 . . ?
C26A C31A C30A 117.5(9) . . ?
C26A C31A C34A 121.5(10) . . ?
C30A C31A C34A 120.9(10) . . ?
C27A C32A H32D 109.5 . . ?
C27A C32A H32E 109.5 . . ?
H32D C32A H32E 109.5 . . ?
C27A C32A H32F 109.5 . . ?
H32D C32A H32F 109.5 . . ?
H32E C32A H32F 109.5 . . ?
C29A C33A H33D 109.5 . . ?
C29A C33A H33E 109.5 . . ?
H33D C33A H33E 109.5 . . ?
C29A C33A H33F 109.5 . . ?
H33D C33A H33F 109.5 . . ?
H33E C33A H33F 109.5 . . ?
C31A C34A H34D 109.5 . . ?
C31A C34A H34E 109.5 . . ?
H34D C34A H34E 109.5 . . ?
C31A C34A H34F 109.5 . . ?
H34D C34A H34F 109.5 . . ?
H34E C34A H34F 109.5 . . ?
Cl4 C99 Cl3 110.7(3) . . ?
Cl4 C99 H99A 109.5 . . ?
Cl3 C99 H99A 109.5 . . ?
Cl4 C99 H99B 109.5 . . ?
Cl3 C99 H99B 109.5 . . ?
H99A C99 H99B 108.1 . . ?

loop_
_geom_bond_atom_site_label_1
_geom_bond_atom_site_label_2
_geom_bond_distance
_geom_bond_site_symmetry_2
_geom_bond_publ_flag
Ti1 N4 1.7867(16) . ?
Ti1 N1 1.7951(15) . ?
Ti1 Cl1 2.2938(5) . ?
Ti1 Cl2 2.3160(5) . ?
N1 C1 1.304(2) . ?
N2 C1 1.376(2) . ?
N2 C2 1.390(2) . ?
N2 C4 1.436(2) . ?
N3 C1 1.375(2) . ?
N3 C3 1.393(2) . ?
N3 C13 1.493(2) . ?
N4 C23 1.302(2) . ?
N5 C23 1.368(2) . ?
N5 C26 1.372(13) . ?
N5 C24 1.388(3) . ?
N5 C26A 1.547(15) . ?
N6 C23 1.377(2) . ?
N6 C25 1.391(2) . ?
N6 C35 1.485(2) . ?
C2 C3 1.346(3) . ?
C2 H2 0.9500 . ?
C3 H3 0.9500 . ?
C4 C9 1.394(3) . ?
C4 C5 1.395(3) . ?
C5 C6 1.389(3) . ?
C5 C10 1.509(3) . ?
C6 C7 1.386(4) . ?
C6 H6 0.9500 . ?
C7 C8 1.391(4) . ?
C7 C11 1.514(3) . ?
C8 C9 1.397(3) . ?
C8 H8 0.9500 . ?
C9 C12 1.508(3) . ?
C10 H10A 0.9800 . ?
C10 H10B 0.9800 . ?
C10 H10C 0.9800 . ?
C11 H11A 0.9800 . ?
C11 H11B 0.9800 . ?
C11 H11C 0.9800 . ?
C12 H12A 0.9800 . ?
C12 H12B 0.9800 . ?
C12 H12C 0.9800 . ?
C13 C19 1.532(2) . ?
C13 C18 1.534(2) . ?
C13 C14 1.536(3) . ?
C14 C15 1.539(3) . ?
C14 H14A 0.9900 . ?
C14 H14B 0.9900 . ?
C15 C20 1.530(3) . ?
C15 C16 1.538(3) . ?
C15 H15 1.0000 . ?
C16 C17 1.527(3) . ?
C16 H16A 0.9900 . ?
C16 H16B 0.9900 . ?
C17 C22 1.534(3) . ?
C17 C18 1.539(2) . ?
C17 H17 1.0000 . ?
C18 H18A 0.9900 . ?
C18 H18B 0.9900 . ?
C19 C21 1.542(2) . ?
C19 H19A 0.9900 . ?
C19 H19B 0.9900 . ?
C20 C21 1.531(3) . ?
C20 H20A 0.9900 . ?
C20 H20B 0.9900 . ?
C21 C22 1.529(3) . ?
C21 H21 1.0000 . ?
C22 H22A 0.9900 . ?
C22 H22B 0.9900 . ?
C24 C25 1.337(3) . ?
C24 H24 0.9500 . ?
C25 H25 0.9500 . ?
C35 C41 1.532(3) . ?
C35 C36 1.535(3) . ?
C35 C40 1.537(2) . ?
C36 C37 1.538(3) . ?
C36 H36A 0.9900 . ?
C36 H36B 0.9900 . ?
C37 C42 1.528(4) . ?
C37 C38 1.541(3) . ?
C37 H37 1.0000 . ?
C38 C39 1.529(4) . ?
C38 H38A 0.9900 . ?
C38 H38B 0.9900 . ?
C39 C43 1.526(3) . ?
C39 C40 1.528(3) . ?
C39 H39 1.0000 . ?
C40 H40A 0.9900 . ?
C40 H40B 0.9900 . ?
C41 C44 1.537(3) . ?
C41 H41A 0.9900 . ?
C41 H41B 0.9900 . ?
C42 C44 1.514(4) . ?
C42 H42A 0.9900 . ?
C42 H42B 0.9900 . ?
C43 C44 1.531(3) . ?
C43 H43A 0.9900 . ?
C43 H43B 0.9900 . ?
C44 H44 1.0000 . ?
C26 C27 1.393(10) . ?
C26 C31 1.401(15) . ?
C27 C28 1.390(8) . ?
C27 C32 1.500(7) . ?
C28 C29 1.381(8) . ?
C28 H28 0.9500 . ?
C29 C30 1.384(8) . ?
C29 C33 1.518(6) . ?
C30 C31 1.390(9) . ?
C30 H30 0.9500 . ?
C31 C34 1.500(7) . ?
C32 H32A 0.9800 . ?
C32 H32B 0.9800 . ?
C32 H32C 0.9800 . ?
C33 H33A 0.9800 . ?
C33 H33B 0.9800 . ?
C33 H33C 0.9800 . ?
C34 H34A 0.9800 . ?
C34 H34B 0.9800 . ?
C34 H34C 0.9800 . ?
C26A C31A 1.35(2) . ?
C26A C27A 1.394(13) . ?
C27A C28A 1.414(10) . ?
C27A C32A 1.489(10) . ?
C28A C29A 1.392(10) . ?
C28A H28A 0.9500 . ?
C29A C30A 1.385(11) . ?
C29A C33A 1.520(7) . ?
C30A C31A 1.398(14) . ?
C30A H30A 0.9500 . ?
C31A C34A 1.498(11) . ?
C32A H32D 0.9800 . ?
C32A H32E 0.9800 . ?
C32A H32F 0.9800 . ?
C33A H33D 0.9800 . ?
C33A H33E 0.9800 . ?
C33A H33F 0.9800 . ?
C34A H34D 0.9800 . ?
C34A H34E 0.9800 . ?
C34A H34F 0.9800 . ?
Cl3 C99 1.814(7) . ?
Cl4 C99 1.744(8) . ?
C99 H99A 0.9900 . ?
C99 H99B 0.9900 . ?

loop_
_geom_torsion_atom_site_label_1
_geom_torsion_atom_site_label_2
_geom_torsion_atom_site_label_3
_geom_torsion_atom_site_label_4
_geom_torsion
_geom_torsion_site_symmetry_1
_geom_torsion_site_symmetry_2
_geom_torsion_site_symmetry_3
_geom_torsion_site_symmetry_4
_geom_torsion_publ_flag
N4 Ti1 N1 C1 -46.6(6) . . . . ?
Cl1 Ti1 N1 C1 73.3(6) . . . . ?
Cl2 Ti1 N1 C1 -167.5(6) . . . . ?
N1 Ti1 N4 C23 -73.7(7) . . . . ?
Cl1 Ti1 N4 C23 164.9(7) . . . . ?
Cl2 Ti1 N4 C23 46.4(7) . . . . ?
Ti1 N1 C1 N3 156.5(5) . . . . ?
Ti1 N1 C1 N2 -25.0(7) . . . . ?
C3 N3 C1 N1 -179.97(18) . . . . ?
C13 N3 C1 N1 10.9(3) . . . . ?
C3 N3 C1 N2 1.24(19) . . . . ?
C13 N3 C1 N2 -167.92(15) . . . . ?
C2 N2 C1 N1 -179.85(17) . . . . ?
C4 N2 C1 N1 -14.2(3) . . . . ?
C2 N2 C1 N3 -1.0(2) . . . . ?
C4 N2 C1 N3 164.68(16) . . . . ?
C1 N2 C2 C3 0.4(2) . . . . ?
C4 N2 C2 C3 -165.00(18) . . . . ?
N2 C2 C3 N3 0.4(2) . . . . ?
C1 N3 C3 C2 -1.0(2) . . . . ?
C13 N3 C3 C2 167.97(17) . . . . ?
C1 N2 C4 C9 113.9(2) . . . . ?
C2 N2 C4 C9 -82.7(2) . . . . ?
C1 N2 C4 C5 -67.5(2) . . . . ?
C2 N2 C4 C5 95.9(2) . . . . ?
C9 C4 C5 C6 -0.5(3) . . . . ?
N2 C4 C5 C6 -179.03(18) . . . . ?
C9 C4 C5 C10 -179.53(19) . . . . ?
N2 C4 C5 C10 1.9(3) . . . . ?
C4 C5 C6 C7 0.8(3) . . . . ?
C10 C5 C6 C7 179.9(2) . . . . ?
C5 C6 C7 C8 -0.1(4) . . . . ?
C5 C6 C7 C11 -179.1(2) . . . . ?
C6 C7 C8 C9 -1.0(4) . . . . ?
C11 C7 C8 C9 177.9(2) . . . . ?
C5 C4 C9 C8 -0.6(3) . . . . ?
N2 C4 C9 C8 177.94(18) . . . . ?
C5 C4 C9 C12 178.2(2) . . . . ?
N2 C4 C9 C12 -3.2(3) . . . . ?
C7 C8 C9 C4 1.4(3) . . . . ?
C7 C8 C9 C12 -177.5(2) . . . . ?
C1 N3 C13 C19 -67.5(2) . . . . ?
C3 N3 C13 C19 125.11(18) . . . . ?
C1 N3 C13 C18 172.62(16) . . . . ?
C3 N3 C13 C18 5.3(2) . . . . ?
C1 N3 C13 C14 53.8(2) . . . . ?
C3 N3 C13 C14 -113.61(19) . . . . ?
N3 C13 C14 C15 179.62(14) . . . . ?
C19 C13 C14 C15 -59.09(19) . . . . ?
C18 C13 C14 C15 60.35(19) . . . . ?
C13 C14 C15 C20 59.3(2) . . . . ?
C13 C14 C15 C16 -60.6(2) . . . . ?
C20 C15 C16 C17 -59.5(2) . . . . ?
C14 C15 C16 C17 60.0(2) . . . . ?
C15 C16 C17 C22 60.3(2) . . . . ?
C15 C16 C17 C18 -59.8(2) . . . . ?
N3 C13 C18 C17 -178.86(14) . . . . ?
C19 C13 C18 C17 60.43(19) . . . . ?
C14 C13 C18 C17 -59.86(19) . . . . ?
C16 C17 C18 C13 60.13(19) . . . . ?
C22 C17 C18 C13 -60.23(19) . . . . ?
N3 C13 C19 C21 179.47(15) . . . . ?
C18 C13 C19 C21 -60.38(19) . . . . ?
C14 C13 C19 C21 58.97(19) . . . . ?
C16 C15 C20 C21 59.1(2) . . . . ?
C14 C15 C20 C21 -60.5(2) . . . . ?
C15 C20 C21 C22 -59.4(2) . . . . ?
C15 C20 C21 C19 60.9(2) . . . . ?
C13 C19 C21 C22 60.9(2) . . . . ?
C13 C19 C21 C20 -59.6(2) . . . . ?
C20 C21 C22 C17 59.8(2) . . . . ?
C19 C21 C22 C17 -60.5(2) . . . . ?
C16 C17 C22 C21 -60.5(2) . . . . ?
C18 C17 C22 C21 59.9(2) . . . . ?
Ti1 N4 C23 N5 -1.1(8) . . . . ?
Ti1 N4 C23 N6 -179.9(5) . . . . ?
C26 N5 C23 N4 0.5(7) . . . . ?
C24 N5 C23 N4 -179.1(2) . . . . ?
C26A N5 C23 N4 -15.9(8) . . . . ?
C26 N5 C23 N6 179.5(6) . . . . ?
C24 N5 C23 N6 0.0(2) . . . . ?
C26A N5 C23 N6 163.1(7) . . . . ?
C25 N6 C23 N4 179.6(2) . . . . ?
C35 N6 C23 N4 3.7(3) . . . . ?
C25 N6 C23 N5 0.7(2) . . . . ?
C35 N6 C23 N5 -175.24(17) . . . . ?
C23 N5 C24 C25 -0.6(3) . . . . ?
C26 N5 C24 C25 179.8(6) . . . . ?
C26A N5 C24 C25 -162.4(7) . . . . ?
N5 C24 C25 N6 1.0(3) . . . . ?
C23 N6 C25 C24 -1.1(3) . . . . ?
C35 N6 C25 C24 174.8(2) . . . . ?
C23 N6 C35 C41 -69.0(2) . . . . ?
C25 N6 C35 C41 115.8(2) . . . . ?
C23 N6 C35 C36 52.0(2) . . . . ?
C25 N6 C35 C36 -123.2(2) . . . . ?
C23 N6 C35 C40 171.46(18) . . . . ?
C25 N6 C35 C40 -3.8(3) . . . . ?
N6 C35 C36 C37 179.85(16) . . . . ?
C41 C35 C36 C37 -58.8(2) . . . . ?
C40 C35 C36 C37 60.1(2) . . . . ?
C35 C36 C37 C42 59.0(2) . . . . ?
C35 C36 C37 C38 -61.1(2) . . . . ?
C42 C37 C38 C39 -59.3(3) . . . . ?
C36 C37 C38 C39 60.5(3) . . . . ?
C37 C38 C39 C43 60.1(2) . . . . ?
C37 C38 C39 C40 -60.1(2) . . . . ?
C43 C39 C40 C35 -60.3(2) . . . . ?
C38 C39 C40 C35 59.7(2) . . . . ?
N6 C35 C40 C39 -179.37(17) . . . . ?
C41 C35 C40 C39 60.2(2) . . . . ?
C36 C35 C40 C39 -59.3(2) . . . . ?
N6 C35 C41 C44 -179.52(17) . . . . ?
C36 C35 C41 C44 59.3(2) . . . . ?
C40 C35 C41 C44 -59.6(2) . . . . ?
C36 C37 C42 C44 -60.4(2) . . . . ?
C38 C37 C42 C44 59.1(2) . . . . ?
C40 C39 C43 C44 59.7(3) . . . . ?
C38 C39 C43 C44 -60.8(2) . . . . ?
C37 C42 C44 C43 -59.7(2) . . . . ?
C37 C42 C44 C41 61.2(2) . . . . ?
C39 C43 C44 C42 60.6(3) . . . . ?
C39 C43 C44 C41 -59.9(3) . . . . ?
C35 C41 C44 C42 -60.6(2) . . . . ?
C35 C41 C44 C43 60.2(3) . . . . ?
C23 N5 C26 C27 -96.7(10) . . . . ?
C24 N5 C26 C27 82.8(8) . . . . ?
C23 N5 C26 C31 83.2(9) . . . . ?
C24 N5 C26 C31 -97.4(11) . . . . ?
N5 C26 C27 C28 -174.1(6) . . . . ?
C31 C26 C27 C28 6.1(13) . . . . ?
N5 C26 C27 C32 7.3(12) . . . . ?
C31 C26 C27 C32 -172.5(8) . . . . ?
C26 C27 C28 C29 -2.8(9) . . . . ?
C32 C27 C28 C29 175.8(5) . . . . ?
C27 C28 C29 C30 -1.7(7) . . . . ?
C27 C28 C29 C33 178.1(5) . . . . ?
C28 C29 C30 C31 3.0(7) . . . . ?
C33 C29 C30 C31 -176.8(5) . . . . ?
C29 C30 C31 C26 0.2(10) . . . . ?
C29 C30 C31 C34 -178.8(5) . . . . ?
N5 C26 C31 C30 175.4(8) . . . . ?
C27 C26 C31 C30 -4.8(13) . . . . ?
N5 C26 C31 C34 -5.6(13) . . . . ?
C27 C26 C31 C34 174.3(8) . . . . ?
C23 N5 C26A C31A 101.7(11) . . . . ?
C24 N5 C26A C31A -98.2(13) . . . . ?
C23 N5 C26A C27A -82.1(13) . . . . ?
C24 N5 C26A C27A 77.9(12) . . . . ?
C31A C26A C27A C28A 2.0(19) . . . . ?
N5 C26A C27A C28A -173.7(9) . . . . ?
C31A C26A C27A C32A -172.9(12) . . . . ?
N5 C26A C27A C32A 11.3(17) . . . . ?
C26A C27A C28A C29A 1.3(12) . . . . ?
C32A C27A C28A C29A 176.4(7) . . . . ?
C27A C28A C29A C30A -2.8(11) . . . . ?
C27A C28A C29A C33A 178.4(7) . . . . ?
C28A C29A C30A C31A 1.1(12) . . . . ?
C33A C29A C30A C31A 179.8(8) . . . . ?
C27A C26A C31A C30A -4(2) . . . . ?
N5 C26A C31A C30A 172.2(9) . . . . ?
C27A C26A C31A C34A 175.3(11) . . . . ?
N5 C26A C31A C34A -8.8(17) . . . . ?
C29A C30A C31A C26A 2.1(15) . . . . ?
C29A C30A C31A C34A -176.9(8) . . . . ?

loop_
_exptl_oxdiff_crystal_face_indexfrac_h
_exptl_oxdiff_crystal_face_indexfrac_k
_exptl_oxdiff_crystal_face_indexfrac_l
_exptl_oxdiff_crystal_face_x
_exptl_oxdiff_crystal_face_y
_exptl_oxdiff_crystal_face_z
1.2159 -1.4914 -15.8384 -0.1523 -0.6336 0.7586
-6.8090 0.5575 -7.1487 -0.2271 -0.9489 -0.2190
5.2669 -5.1633 -10.1982 -0.3735 0.0903 0.9232
1.8664 -8.3601 -3.8072 -0.8363 0.2008 0.5101
-3.7592 -7.2290 6.9557 -0.9099 0.2176 -0.3531
-5.3649 -5.5528 -5.2783 -0.8235 -0.5667 -0.0258
-7.4916 -4.1093 0.4173 -0.7378 -0.5082 -0.4443
-4.5713 3.6097 13.3261 0.2415 0.1653 -0.9562
-5.9126 4.7852 -5.4143 0.2681 -0.9024 -0.3372
3.3231 -4.1104 11.3378 -0.2830 0.9536 -0.1029
7.2328 -4.6072 -0.6531 -0.2120 0.7124 0.6690
-3.4812 7.2359 -4.8978 0.6296 -0.7360 -0.2490
-6.3996 5.5218 5.7502 0.3562 -0.4156 -0.8369
4.6068 7.3469 -0.2596 0.9729 0.1808 0.1439
6.6687 5.2801 0.5429 0.8338 0.4530 0.3155
